data_4034136
loop_
_publ_author_name
'Gnawali, Giri Raj'
'Rath, Nigam P.'
'Spilling, Christopher D.'

_publ_section_title
;
 Synthesis of Phostones via the Palladium-Catalyzed Ring Opening of Epoxy
 Vinyl Phosphonates.
;
_journal_issue 13
_journal_name_full 'The Journal of organic chemistry'
_journal_page_first 8724
_journal_page_last 8730
_journal_paper_doi 10.1021/acs.joc.9b00905
_journal_volume 84
_journal_year 2019
_chemical_formula_moiety 'C18 H29 O4 P'
_chemical_formula_sum 'C18 H29 O4 P'
_chemical_formula_weight 340.38
_space_group_crystal_system monoclinic
_space_group_IT_number 14
_space_group_name_Hall '-P 2ybc'
_space_group_name_H-M_alt 'P 1 21/c 1'
_atom_sites_solution_hydrogens mixed
_atom_sites_solution_primary dual
_atom_sites_solution_secondary difmap
_audit_creation_method SHELXL-2016/6
_cell_angle_alpha 90
_cell_angle_beta 91.135(5)
_cell_angle_gamma 90
_cell_formula_units_Z 4
_cell_length_a 19.6012(17)
_cell_length_b 10.1533(10)
_cell_length_c 9.6226(7)
_cell_measurement_reflns_used 2578
_cell_measurement_temperature 199(2)
_cell_measurement_theta_max 23.31
_cell_measurement_theta_min 2.26
_cell_volume 1914.7(3)
_computing_cell_refinement 'SAINT V8.34A (Bruker AXS Inc., 2013)'
_computing_data_collection 'Bruker APEX2'
_computing_data_reduction 'SAINT V8.34A (Bruker AXS Inc., 2013)'
_computing_molecular_graphics 'Bruker SHELXTL'
_computing_publication_material 'Bruker SHELXTL'
_computing_structure_refinement 'SHELXL-2016/6 (Sheldrick, 2016)'
_computing_structure_solution 'SHELXT-2013 (Sheldrick, 2008)'
_diffrn_ambient_temperature 199(2)
_diffrn_detector_area_resol_mean 8
_diffrn_measured_fraction_theta_full 1.000
_diffrn_measured_fraction_theta_max 0.998
_diffrn_measurement_device_type 'Bruker SMART APEX CCD area detector'
_diffrn_measurement_method '\w and \f scans'
_diffrn_radiation_type MoK\a
_diffrn_radiation_wavelength 0.71073
_diffrn_reflns_av_R_equivalents 0.0401
_diffrn_reflns_av_unetI/netI 0.0517
_diffrn_reflns_Laue_measured_fraction_full 1.000
_diffrn_reflns_Laue_measured_fraction_max 0.998
_diffrn_reflns_limit_h_max 20
_diffrn_reflns_limit_h_min -23
_diffrn_reflns_limit_k_max 7
_diffrn_reflns_limit_k_min -12
_diffrn_reflns_limit_l_max 11
_diffrn_reflns_limit_l_min -11
_diffrn_reflns_number 12735
_diffrn_reflns_point_group_measured_fraction_full 1.000
_diffrn_reflns_point_group_measured_fraction_max 0.998
_diffrn_reflns_theta_full 25.242
_diffrn_reflns_theta_max 25.740
_diffrn_reflns_theta_min 2.078
_diffrn_source 'sealed tube'
_exptl_absorpt_coefficient_mu 0.160
_exptl_absorpt_correction_T_max 0.9281
_exptl_absorpt_correction_T_min 0.8311
_exptl_absorpt_correction_type multi-scan
_exptl_absorpt_process_details 'SADABS V2016/2 (Bruker AXS Inc.)'
_exptl_crystal_colour colourless
_exptl_crystal_density_diffrn 1.181
_exptl_crystal_density_method 'not measured'
_exptl_crystal_description plate
_exptl_crystal_F_000 736
_exptl_crystal_size_max 0.564
_exptl_crystal_size_mid 0.238
_exptl_crystal_size_min 0.076
_refine_diff_density_max 0.367
_refine_diff_density_min -0.243
_refine_diff_density_rms 0.049
_refine_ls_extinction_method none
_refine_ls_goodness_of_fit_ref 1.018
_refine_ls_hydrogen_treatment constr
_refine_ls_matrix_type full
_refine_ls_number_parameters 221
_refine_ls_number_reflns 3642
_refine_ls_number_restraints 7
_refine_ls_restrained_S_all 1.043
_refine_ls_R_factor_all 0.1024
_refine_ls_R_factor_gt 0.0567
_refine_ls_shift/su_max 0.006
_refine_ls_shift/su_mean 0.000
_refine_ls_structure_factor_coef Fsqd
_refine_ls_weighting_details 'w=1/[\s^2^(Fo^2^)+(0.0667P)^2^+0.9793P] where P=(Fo^2^+2Fc^2^)/3'
_refine_ls_weighting_scheme calc
_refine_ls_wR_factor_gt 0.1315
_refine_ls_wR_factor_ref 0.1565
_reflns_Friedel_coverage 0.000
_reflns_number_gt 2251
_reflns_number_total 3642
_reflns_threshold_expression 'I > 2\s(I)'
_cod_data_source_file jo9b00905_si_002.cif
_cod_data_source_block s17717
_cod_original_sg_symbol_H-M 'P 21/c'
_cod_database_code 4034136
_shelx_shelxl_version_number 2016/6
_shelx_space_group_comment
; 
The symmetry employed for this shelxl refinement is uniquely defined 
by the following loop, which should always be used as a source of 
symmetry information in preference to the above space-group names. 
They are only intended as comments. 
;
_shelx_estimated_absorpt_t_min 0.915
_shelx_estimated_absorpt_t_max 0.988

loop_
_space_group_symop_operation_xyz
'x, y, z'
'-x, y+1/2, -z+1/2'
'-x, -y, -z'
'x, -y-1/2, z-1/2'

loop_
_atom_site_label
_atom_site_type_symbol
_atom_site_fract_x
_atom_site_fract_y
_atom_site_fract_z
_atom_site_U_iso_or_equiv
_atom_site_adp_type
_atom_site_occupancy
_atom_site_site_symmetry_order
_atom_site_calc_flag
_atom_site_refinement_flags_posn
_atom_site_refinement_flags_adp
_atom_site_refinement_flags_occupancy
_atom_site_disorder_assembly
_atom_site_disorder_group
P1 P 0.23660(4) 0.53826(8) 0.43412(7) 0.0437(3) Uani 1 1 d . . . . .
O1 O 0.27695(9) 0.66584(18) 0.39443(17) 0.0394(5) Uani 1 1 d . . . . .
O2 O 0.22643(12) 0.4500(2) 0.3161(2) 0.0608(6) Uani 1 1 d . . . . .
O3 O 0.28249(11) 0.4810(2) 0.5567(2) 0.0559(6) Uani 1 1 d . . . . .
O4 O 0.18351(10) 0.88514(19) 0.44438(16) 0.0425(5) Uani 1 1 d . . . . .
C1 C 0.16158(16) 0.5999(3) 0.5097(3) 0.0547(9) Uani 1 1 d . . . . .
H1A H 0.130746 0.634698 0.435698 0.066 Uiso 1 1 calc R U . . .
H1B H 0.137638 0.527241 0.557046 0.066 Uiso 1 1 calc R U . . .
C2 C 0.17796(17) 0.7095(3) 0.6148(3) 0.0558(9) Uani 1 1 d . . . . .
H2A H 0.134713 0.746817 0.648714 0.067 Uiso 1 1 calc R U . . .
H2B H 0.202984 0.671141 0.695480 0.067 Uiso 1 1 calc R U . . .
C3 C 0.22011(15) 0.8185(3) 0.5540(3) 0.0448(7) Uani 1 1 d . . . . .
H3 H 0.230241 0.883886 0.629297 0.054 Uiso 1 1 calc R U . . .
C4 C 0.28735(15) 0.7706(3) 0.4981(3) 0.0422(7) Uani 1 1 d . . . . .
H4 H 0.314793 0.733292 0.577447 0.051 Uiso 1 1 calc R U . . .
C5 C 0.32923(15) 0.8753(3) 0.4305(3) 0.0518(8) Uani 1 1 d . . . . .
H5A H 0.334975 0.949749 0.496111 0.062 Uiso 1 1 calc R U . . .
H5B H 0.303933 0.908471 0.347587 0.062 Uiso 1 1 calc R U . . .
C6 C 0.39902(16) 0.8294(4) 0.3866(4) 0.0675(10) Uani 1 1 d . . . . .
H6A H 0.424622 0.798000 0.469913 0.081 Uiso 1 1 calc R U . . .
H6B H 0.393249 0.753611 0.322731 0.081 Uiso 1 1 calc R U . . .
C7 C 0.44051(19) 0.9324(4) 0.3164(5) 0.0875(13) Uani 1 1 d D . . . .
H7A H 0.447022 1.021007 0.370959 0.105 Uiso 1 1 d DR U . A .
H7B H 0.414122 0.961607 0.220158 0.105 Uiso 1 1 d DR U . . .
C8 C 0.5155(8) 0.968(4) 0.293(3) 0.177(17) Uani 0.202(13) 1 d D . P A 2
H8A H 0.521926 1.054915 0.248384 0.212 Uiso 0.202(13) 1 calc DR U P A 2
H8B H 0.544860 0.959943 0.377943 0.212 Uiso 0.202(13) 1 calc R U P A 2
C9 C 0.5205(17) 0.857(4) 0.198(5) 0.177(17) Uani 0.202(13) 1 d D . P A 2
H9A H 0.566875 0.852074 0.162053 0.265 Uiso 0.202(13) 1 calc R U P A 2
H9B H 0.510298 0.774954 0.247865 0.265 Uiso 0.202(13) 1 calc R U P A 2
H9C H 0.487811 0.868075 0.120833 0.265 Uiso 0.202(13) 1 calc R U P A 2
C8A C 0.5101(4) 0.8824(8) 0.2726(10) 0.111(3) Uani 0.798(13) 1 d D . P A 1
H8AA H 0.534385 0.847087 0.355802 0.133 Uiso 0.798(13) 1 calc R U P A 1
H8AB H 0.503108 0.808406 0.206888 0.133 Uiso 0.798(13) 1 calc R U P A 1
C9A C 0.5543(3) 0.9812(6) 0.2068(8) 0.111(3) Uani 0.798(13) 1 d D . P A 1
H9AA H 0.597732 0.940074 0.182372 0.166 Uiso 0.798(13) 1 calc R U P A 1
H9AB H 0.531644 1.015094 0.122455 0.166 Uiso 0.798(13) 1 calc R U P A 1
H9AC H 0.562997 1.053870 0.271732 0.166 Uiso 0.798(13) 1 calc R U P A 1
C10 C 0.2690(2) 0.3537(4) 0.6140(4) 0.0780(12) Uani 1 1 d D . . . .
C11 C 0.3209(3) 0.2598(5) 0.5767(10) 0.120(3) Uani 0.850(9) 1 d D . P B 1
H11A H 0.316898 0.240214 0.477174 0.181 Uiso 0.850(9) 1 calc R U P B 1
H11B H 0.314930 0.178556 0.630099 0.181 Uiso 0.850(9) 1 calc R U P B 1
H11C H 0.366104 0.296944 0.597622 0.181 Uiso 0.850(9) 1 calc R U P B 1
C11A C 0.3236(16) 0.299(3) 0.705(4) 0.120(3) Uani 0.150(9) 1 d D . P B 2
H11D H 0.364914 0.352769 0.695682 0.181 Uiso 0.150(9) 1 calc R U P B 2
H11E H 0.333196 0.208475 0.676920 0.181 Uiso 0.150(9) 1 calc R U P B 2
H11F H 0.308904 0.300809 0.801317 0.181 Uiso 0.150(9) 1 calc R U P B 2
C12 C 0.14393(18) 0.9916(3) 0.4929(3) 0.0621(10) Uani 1 1 d . . . . .
H12A H 0.174208 1.060306 0.533137 0.074 Uiso 1 1 calc R U . . .
H12B H 0.113169 0.960591 0.566466 0.074 Uiso 1 1 calc R U . . .
C13 C 0.10311(14) 1.0472(3) 0.3752(3) 0.0398(7) Uani 1 1 d . . . . .
C14 C 0.11981(16) 1.1685(3) 0.3166(3) 0.0546(8) Uani 1 1 d . . . . .
H14 H 0.156991 1.218508 0.353096 0.065 Uiso 1 1 calc R U . . .
C15 C 0.0810(2) 1.2154(3) 0.2031(4) 0.0647(10) Uani 1 1 d . . . . .
H15 H 0.091870 1.297639 0.161882 0.078 Uiso 1 1 calc R U . . .
C16 C 0.02783(19) 1.1430(4) 0.1523(4) 0.0646(10) Uani 1 1 d . . . . .
H16 H 0.002031 1.174622 0.074599 0.078 Uiso 1 1 calc R U . . .
C17 C 0.01126(17) 1.0277(4) 0.2100(4) 0.0630(9) Uani 1 1 d . . . . .
H17 H -0.026392 0.978589 0.174098 0.076 Uiso 1 1 calc R U . . .
C18 C 0.04851(15) 0.9811(3) 0.3203(3) 0.0504(8) Uani 1 1 d . . . . .
H18 H 0.035951 0.899311 0.360410 0.060 Uiso 1 1 calc R U . . .

loop_
_atom_site_aniso_label
_atom_site_aniso_U_11
_atom_site_aniso_U_22
_atom_site_aniso_U_33
_atom_site_aniso_U_23
_atom_site_aniso_U_13
_atom_site_aniso_U_12
P1 0.0575(5) 0.0362(4) 0.0371(4) 0.0052(3) -0.0059(3) -0.0034(4)
O1 0.0480(12) 0.0316(10) 0.0386(10) 0.0004(8) 0.0013(8) 0.0008(9)
O2 0.0929(17) 0.0410(13) 0.0482(12) -0.0017(10) -0.0076(11) -0.0106(12)
O3 0.0727(15) 0.0413(13) 0.0531(12) 0.0106(10) -0.0138(11) 0.0005(11)
O4 0.0554(12) 0.0433(12) 0.0286(9) -0.0039(8) -0.0019(8) 0.0181(10)
C1 0.055(2) 0.059(2) 0.0502(17) 0.0189(16) -0.0020(14) -0.0065(17)
C2 0.065(2) 0.067(2) 0.0349(15) 0.0077(15) 0.0083(14) 0.0124(19)
C3 0.062(2) 0.0452(18) 0.0270(13) -0.0015(12) -0.0066(12) 0.0114(16)
C4 0.0507(18) 0.0376(16) 0.0377(15) -0.0037(13) -0.0136(13) 0.0027(15)
C5 0.0487(19) 0.0400(18) 0.0662(19) 0.0000(15) -0.0144(15) -0.0021(16)
C6 0.049(2) 0.059(2) 0.094(3) 0.016(2) -0.0081(18) 0.0015(18)
C7 0.059(2) 0.076(3) 0.127(3) 0.031(3) -0.006(2) -0.013(2)
C8 0.058(14) 0.20(3) 0.27(4) -0.08(3) -0.035(19) -0.002(19)
C9 0.058(14) 0.20(3) 0.27(4) -0.08(3) -0.035(19) -0.002(19)
C8A 0.068(3) 0.098(4) 0.168(5) 0.034(4) 0.023(3) -0.019(3)
C9A 0.068(3) 0.098(4) 0.168(5) 0.034(4) 0.023(3) -0.019(3)
C10 0.098(3) 0.050(2) 0.085(3) 0.028(2) -0.005(2) -0.002(2)
C11 0.119(5) 0.047(3) 0.196(8) 0.027(4) 0.022(5) 0.018(3)
C11A 0.119(5) 0.047(3) 0.196(8) 0.027(4) 0.022(5) 0.018(3)
C12 0.075(2) 0.064(2) 0.0472(17) -0.0129(16) -0.0014(16) 0.0290(19)
C13 0.0438(17) 0.0346(16) 0.0411(14) -0.0059(13) 0.0054(12) 0.0094(14)
C14 0.0495(19) 0.0417(19) 0.073(2) -0.0157(17) 0.0113(16) -0.0069(16)
C15 0.086(3) 0.0327(18) 0.076(2) 0.0181(17) 0.028(2) 0.0135(19)
C16 0.066(2) 0.062(2) 0.066(2) 0.0033(19) -0.0019(18) 0.026(2)
C17 0.050(2) 0.059(2) 0.079(2) -0.003(2) -0.0081(17) 0.0063(19)
C18 0.0508(19) 0.0369(18) 0.0637(19) 0.0041(15) 0.0056(15) -0.0055(16)

loop_
_atom_type_symbol
_atom_type_description
_atom_type_scat_dispersion_real
_atom_type_scat_dispersion_imag
_atom_type_scat_source
C C 0.0033 0.0016 'International Tables Vol C Tables 4.2.6.8 and 6.1.1.4'
H H 0.0000 0.0000 'International Tables Vol C Tables 4.2.6.8 and 6.1.1.4'
O O 0.0106 0.0060 'International Tables Vol C Tables 4.2.6.8 and 6.1.1.4'
P P 0.1023 0.0942 'International Tables Vol C Tables 4.2.6.8 and 6.1.1.4'

loop_
_geom_angle_atom_site_label_1
_geom_angle_atom_site_label_2
_geom_angle_atom_site_label_3
_geom_angle
O2 P1 O1 112.35(11)
O2 P1 O3 114.98(13)
O1 P1 O3 101.74(11)
O2 P1 C1 115.85(15)
O1 P1 C1 103.62(13)
O3 P1 C1 106.79(13)
C4 O1 P1 119.76(16)
C10 O3 P1 120.9(2)
C12 O4 C3 112.8(2)
C2 C1 P1 111.3(2)
C2 C1 H1A 109.4
P1 C1 H1A 109.4
C2 C1 H1B 109.4
P1 C1 H1B 109.4
H1A C1 H1B 108.0
C3 C2 C1 112.7(2)
C3 C2 H2A 109.0
C1 C2 H2A 109.0
C3 C2 H2B 109.0
C1 C2 H2B 109.0
H2A C2 H2B 107.8
O4 C3 C2 111.2(2)
O4 C3 C4 108.5(2)
C2 C3 C4 113.0(2)
O4 C3 H3 108.0
C2 C3 H3 108.0
C4 C3 H3 108.0
O1 C4 C5 106.8(2)
O1 C4 C3 111.3(2)
C5 C4 C3 114.5(2)
O1 C4 H4 108.0
C5 C4 H4 108.0
C3 C4 H4 108.0
C4 C5 C6 114.1(3)
C4 C5 H5A 108.7
C6 C5 H5A 108.7
C4 C5 H5B 108.7
C6 C5 H5B 108.7
H5A C5 H5B 107.6
C7 C6 C5 114.5(3)
C7 C6 H6A 108.6
C5 C6 H6A 108.6
C7 C6 H6B 108.6
C5 C6 H6B 108.6
H6A C6 H6B 107.6
C6 C7 C8A 113.0(4)
C6 C7 C8 139.7(16)
C6 C7 H7A 115.9
C8A C7 H7A 108.9
C8 C7 H7A 76.2
C6 C7 H7B 108.7
C8A C7 H7B 105.5
C8 C7 H7B 104.6
H7A C7 H7B 104.0
C9 C8 C7 89.0(19)
C9 C8 H8A 113.8
C7 C8 H8A 113.8
C9 C8 H8B 113.8
C7 C8 H8B 113.8
H8A C8 H8B 111.0
C8 C9 H9A 109.5
C8 C9 H9B 109.5
H9A C9 H9B 109.5
C8 C9 H9C 109.5
H9A C9 H9C 109.5
H9B C9 H9C 109.5
C9A C8A C7 115.4(6)
C9A C8A H8AA 108.4
C7 C8A H8AA 108.4
C9A C8A H8AB 108.4
C7 C8A H8AB 108.4
H8AA C8A H8AB 107.5
C8A C9A H9AA 109.5
C8A C9A H9AB 109.5
H9AA C9A H9AB 109.5
C8A C9A H9AC 109.5
H9AA C9A H9AC 109.5
H9AB C9A H9AC 109.5
O3 C10 C11 111.3(4)
O3 C10 C11A 115.3(14)
C10 C11 H11A 109.5
C10 C11 H11B 109.5
H11A C11 H11B 109.5
C10 C11 H11C 109.5
H11A C11 H11C 109.5
H11B C11 H11C 109.5
C10 C11A H11D 109.5
C10 C11A H11E 109.5
H11D C11A H11E 109.5
C10 C11A H11F 109.5
H11D C11A H11F 109.5
H11E C11A H11F 109.5
O4 C12 C13 109.2(2)
O4 C12 H12A 109.8
C13 C12 H12A 109.8
O4 C12 H12B 109.8
C13 C12 H12B 109.8
H12A C12 H12B 108.3
C18 C13 C14 117.8(3)
C18 C13 C12 121.0(3)
C14 C13 C12 121.1(3)
C13 C14 C15 119.1(3)
C13 C14 H14 120.4
C15 C14 H14 120.4
C16 C15 C14 119.8(3)
C16 C15 H15 120.1
C14 C15 H15 120.1
C17 C16 C15 121.0(3)
C17 C16 H16 119.5
C15 C16 H16 119.5
C16 C17 C18 119.8(3)
C16 C17 H17 120.1
C18 C17 H17 120.1
C17 C18 C13 122.4(3)
C17 C18 H18 118.8
C13 C18 H18 118.8

loop_
_geom_bond_atom_site_label_1
_geom_bond_atom_site_label_2
_geom_bond_distance
P1 O2 1.457(2)
P1 O1 1.569(2)
P1 O3 1.580(2)
P1 C1 1.768(3)
O1 C4 1.470(3)
O3 C10 1.431(4)
O4 C12 1.415(3)
O4 C3 1.433(3)
C1 C2 1.533(4)
C1 H1A 0.9900
C1 H1B 0.9900
C2 C3 1.507(4)
C2 H2A 0.9900
C2 H2B 0.9900
C3 C4 1.514(4)
C3 H3 1.0000
C4 C5 1.499(4)
C4 H4 1.0000
C5 C6 1.513(4)
C5 H5A 0.9900
C5 H5B 0.9900
C6 C7 1.494(5)
C6 H6A 0.9900
C6 H6B 0.9900
C7 C8A 1.523(7)
C7 C8 1.535(10)
C7 H7A 1.0483
C7 H7B 1.0929
C8 C9 1.462(12)
C8 H8A 0.9900
C8 H8B 0.9900
C9 H9A 0.9800
C9 H9B 0.9800
C9 H9C 0.9800
C8A C9A 1.477(8)
C8A H8AA 0.9900
C8A H8AB 0.9900
C9A H9AA 0.9800
C9A H9AB 0.9800
C9A H9AC 0.9800
C10 C11 1.444(6)
C10 C11A 1.473(10)
C11 H11A 0.9800
C11 H11B 0.9800
C11 H11C 0.9800
C11A H11D 0.9800
C11A H11E 0.9800
C11A H11F 0.9800
C12 C13 1.486(4)
C12 H12A 0.9900
C12 H12B 0.9900
C13 C18 1.362(4)
C13 C14 1.396(4)
C14 C15 1.402(5)
C14 H14 0.9500
C15 C16 1.359(5)
C15 H15 0.9500
C16 C17 1.338(5)
C16 H16 0.9500
C17 C18 1.361(4)
C17 H17 0.9500
C18 H18 0.9500

loop_
_geom_hbond_atom_site_label_D
_geom_hbond_atom_site_label_H
_geom_hbond_atom_site_label_A
_geom_hbond_distance_DH
_geom_hbond_distance_HA
_geom_hbond_distance_DA
_geom_hbond_angle_DHA
_geom_hbond_site_symmetry_A
C2 H2B O4 0.99 2.50 3.314(3) 139.4 4_576
C3 H3 O2 1.00 2.47 3.449(3) 166.8 4_576

loop_
_geom_torsion_atom_site_label_1
_geom_torsion_atom_site_label_2
_geom_torsion_atom_site_label_3
_geom_torsion_atom_site_label_4
_geom_torsion
O2 P1 O1 C4 175.39(18)
O3 P1 O1 C4 -61.1(2)
C1 P1 O1 C4 49.6(2)
O2 P1 O3 C10 -50.4(3)
O1 P1 O3 C10 -172.1(2)
C1 P1 O3 C10 79.6(3)
O2 P1 C1 C2 -169.95(19)
O1 P1 C1 C2 -46.4(2)
O3 P1 C1 C2 60.5(2)
P1 C1 C2 C3 53.8(3)
C12 O4 C3 C2 88.9(3)
C12 O4 C3 C4 -146.2(3)
C1 C2 C3 O4 63.9(3)
C1 C2 C3 C4 -58.3(3)
P1 O1 C4 C5 178.06(17)
P1 O1 C4 C3 -56.3(3)
O4 C3 C4 O1 -67.8(3)
C2 C3 C4 O1 56.0(3)
O4 C3 C4 C5 53.4(3)
C2 C3 C4 C5 177.2(2)
O1 C4 C5 C6 -61.6(3)
C3 C4 C5 C6 174.8(3)
C4 C5 C6 C7 178.8(3)
C5 C6 C7 C8A -179.5(5)
C5 C6 C7 C8 153.1(15)
C6 C7 C8 C9 72(3)
C6 C7 C8A C9A -178.1(6)
P1 O3 C10 C11 109.3(5)
P1 O3 C10 C11A 167(2)
C3 O4 C12 C13 -175.0(2)
O4 C12 C13 C18 72.5(4)
O4 C12 C13 C14 -106.9(3)
C18 C13 C14 C15 -1.2(4)
C12 C13 C14 C15 178.2(3)
C13 C14 C15 C16 0.2(5)
C14 C15 C16 C17 0.8(5)
C15 C16 C17 C18 -0.8(5)
C16 C17 C18 C13 -0.3(5)
C14 C13 C18 C17 1.3(4)
C12 C13 C18 C17 -178.1(3)
